data_4086169
loop_
_publ_author_name
'Honrado, Manuel'
'Otero, Antonio'
'Fern\'andez-Baeza, Juan'
'S\'anchez-Barba, Luis F.'
'Garc\'es, Andr\'es'
'Lara-S\'anchez, Agust\'in'
'Mart\'inez-Ferrer, Jaime'
'Sobrino, Sonia'
'Rodr\'iguez, Ana M.'

_publ_section_title
;
 New Racemic and Single Enantiopure Hybrid Scorpionate/Cyclopentadienyl
 Magnesium and Zinc Initiators for the Stereoselective ROP of Lactides
;
_journal_issue 13
_journal_name_full Organometallics
_journal_page_first 3196
_journal_paper_doi 10.1021/acs.organomet.5b00248
_journal_volume 34
_journal_year 2015
_chemical_formula_moiety 'C22 H32 N4 Zn'
_chemical_formula_sum 'C22 H32 N4 Zn'
_chemical_formula_weight 417.88
_chemical_name_systematic
;
 ?
;
_space_group_crystal_system triclinic
_space_group_IT_number 2
_space_group_name_Hall '-P 1'
_space_group_name_H-M_alt 'P -1'
_symmetry_space_group_name_Hall '-P 1'
_symmetry_space_group_name_H-M 'P -1'
_atom_sites_solution_hydrogens geom
_audit_creation_method SHELXL-2013
_cell_angle_alpha 86.772(7)
_cell_angle_beta 82.268(7)
_cell_angle_gamma 67.212(6)
_cell_formula_units_Z 2
_cell_length_a 9.7130(10)
_cell_length_b 9.9540(9)
_cell_length_c 12.2610(17)
_cell_measurement_reflns_used 1265
_cell_measurement_temperature 293(2)
_cell_measurement_theta_max 22.325
_cell_measurement_theta_min 3.354
_cell_volume 1083.0(2)
_computing_cell_refinement 'Bruker SAINT'
_computing_data_collection 'Bruker APEX'
_computing_data_reduction 'Bruker SAINT, SADABS, XPREP'
_computing_molecular_graphics 'WINGX v2013.3 (Farrugia, 2013)'
_computing_publication_material 'WINGX v2013.3 (Farrugia, 2013)'
_computing_structure_refinement 'SHELXL-2013 (Sheldrick, 2013)'
_computing_structure_solution 'SHELXS-97 (Sheldrick, 1997)'
_diffrn_ambient_temperature 293(2)
_diffrn_measured_fraction_theta_full 0.972
_diffrn_measured_fraction_theta_max 0.997
_diffrn_measurement_device_type 'Bruker X8 APEX2 CCD area detector'
_diffrn_measurement_method '\w and \f scans'
_diffrn_radiation_type MoK\a
_diffrn_radiation_wavelength 0.71073
_diffrn_reflns_av_R_equivalents 0.0401
_diffrn_reflns_av_unetI/netI 0.0647
_diffrn_reflns_laue_measured_fraction_full 0.972
_diffrn_reflns_laue_measured_fraction_max 0.997
_diffrn_reflns_limit_h_max 11
_diffrn_reflns_limit_h_min -11
_diffrn_reflns_limit_k_max 11
_diffrn_reflns_limit_k_min -11
_diffrn_reflns_limit_l_max 14
_diffrn_reflns_limit_l_min -14
_diffrn_reflns_number 7233
_diffrn_reflns_point_group_measured_fraction_full 0.972
_diffrn_reflns_point_group_measured_fraction_max 0.997
_diffrn_reflns_theta_full 25.242
_diffrn_reflns_theta_max 24.999
_diffrn_reflns_theta_min 2.505
_exptl_absorpt_coefficient_mu 1.147
_exptl_absorpt_correction_T_max 0.746
_exptl_absorpt_correction_T_min 0.648
_exptl_absorpt_correction_type multi-scan
_exptl_absorpt_process_details SADABS
_exptl_crystal_density_diffrn 1.282
_exptl_crystal_description block
_exptl_crystal_F_000 444
_exptl_crystal_size_max 0.160
_exptl_crystal_size_mid 0.100
_exptl_crystal_size_min 0.050
_refine_diff_density_max 0.365
_refine_diff_density_min -0.371
_refine_diff_density_rms 0.061
_refine_ls_extinction_method none
_refine_ls_goodness_of_fit_ref 1.002
_refine_ls_hydrogen_treatment constr
_refine_ls_matrix_type full
_refine_ls_number_parameters 252
_refine_ls_number_reflns 3806
_refine_ls_number_restraints 0
_refine_ls_restrained_S_all 1.002
_refine_ls_R_factor_all 0.0741
_refine_ls_R_factor_gt 0.0458
_refine_ls_shift/su_max 0.002
_refine_ls_shift/su_mean 0.000
_refine_ls_structure_factor_coef Fsqd
_refine_ls_weighting_details 'w=1/[\s^2^(Fo^2^)+(0.0417P)^2^+0.3965P] where P=(Fo^2^+2Fc^2^)/3'
_refine_ls_weighting_scheme calc
_refine_ls_wR_factor_gt 0.0921
_refine_ls_wR_factor_ref 0.1055
_reflns_Friedel_coverage 0.000
_reflns_number_gt 2710
_reflns_number_total 3806
_reflns_threshold_expression 'I > 2\s(I)'
_cod_data_source_file om5b00248_si_002.cif
_cod_data_source_block 7
_cod_database_code 4086169
_shelx_space_group_comment
;
The symmetry employed for this shelxl refinement is uniquely defined
by the following loop, which should always be used as a source of
symmetry information in preference to the above space-group names.
They are only intended as comments.
;
_shelx_estimated_absorpt_t_min 0.838
_shelx_estimated_absorpt_t_max 0.945
_shelxl_version_number 2013-4

loop_
_space_group_symop_operation_xyz
'x, y, z'
'-x, -y, -z'

loop_
_atom_site_label
_atom_site_type_symbol
_atom_site_fract_x
_atom_site_fract_y
_atom_site_fract_z
_atom_site_U_iso_or_equiv
_atom_site_adp_type
_atom_site_occupancy
_atom_site_site_symmetry_order
_atom_site_calc_flag
_atom_site_refinement_flags_posn
_atom_site_refinement_flags_adp
Zn1 Zn 0.38049(5) 0.33721(4) 0.79021(4) 0.04611(17) Uani 1 1 d . .
N1 N 0.5326(3) 0.2987(3) 0.9105(2) 0.0414(7) Uani 1 1 d . .
N2 N 0.6816(3) 0.2494(3) 0.8710(2) 0.0396(7) Uani 1 1 d . .
N3 N 0.5247(3) 0.4350(3) 0.6973(2) 0.0385(7) Uani 1 1 d . .
N4 N 0.6756(3) 0.3556(3) 0.6932(2) 0.0361(7) Uani 1 1 d . .
C1 C 0.7680(5) 0.2427(4) 0.9525(3) 0.0493(10) Uani 1 1 d . .
C2 C 0.6705(5) 0.2846(4) 1.0455(4) 0.0579(11) Uani 1 1 d . .
H2 H 0.6951 0.2902 1.1153 0.069 Uiso 1 1 calc R U
C3 C 0.5270(5) 0.3179(4) 1.0178(3) 0.0506(10) Uani 1 1 d . .
C4 C 0.9333(5) 0.2030(5) 0.9315(4) 0.0720(14) Uani 1 1 d . .
H4A H 0.9691 0.2190 0.9968 0.108 Uiso 1 1 calc R U
H4B H 0.9554 0.2621 0.8726 0.108 Uiso 1 1 calc R U
H4C H 0.9821 0.1021 0.9114 0.108 Uiso 1 1 calc R U
C5 C 0.3781(5) 0.3702(5) 1.0892(4) 0.0704(13) Uani 1 1 d . .
H5A H 0.2989 0.3871 1.0447 0.106 Uiso 1 1 calc R U
H5B H 0.3632 0.4593 1.1246 0.106 Uiso 1 1 calc R U
H5C H 0.3772 0.2977 1.1441 0.106 Uiso 1 1 calc R U
C6 C 0.7567(4) 0.4228(4) 0.6305(3) 0.0423(9) Uani 1 1 d . .
C7 C 0.6539(4) 0.5479(4) 0.5931(3) 0.0468(10) Uani 1 1 d . .
H7 H 0.6749 0.6171 0.5473 0.056 Uiso 1 1 calc R U
C8 C 0.5118(4) 0.5533(3) 0.6359(3) 0.0417(9) Uani 1 1 d . .
C9 C 0.9237(4) 0.3599(5) 0.6103(4) 0.0642(12) Uani 1 1 d . .
H9A H 0.9575 0.4213 0.5598 0.096 Uiso 1 1 calc R U
H9B H 0.9574 0.2643 0.5795 0.096 Uiso 1 1 calc R U
H9C H 0.9641 0.3537 0.6786 0.096 Uiso 1 1 calc R U
C10 C 0.3614(4) 0.6696(4) 0.6238(3) 0.0574(11) Uani 1 1 d . .
H10A H 0.2839 0.6380 0.6575 0.086 Uiso 1 1 calc R U
H10B H 0.3511 0.6887 0.5470 0.086 Uiso 1 1 calc R U
H10C H 0.3523 0.7569 0.6589 0.086 Uiso 1 1 calc R U
C11 C 0.7284(4) 0.2199(3) 0.7543(3) 0.0348(8) Uani 1 1 d . .
H11 H 0.8385 0.1835 0.7440 0.042 Uiso 1 1 calc R U
C12 C 0.6852(4) 0.1027(3) 0.7048(3) 0.0400(9) Uani 1 1 d . .
H12 H 0.6991 0.1204 0.6254 0.048 Uiso 1 1 calc R U
C13 C 0.5213(4) 0.1192(3) 0.7261(3) 0.0358(8) Uani 1 1 d . .
C14 C 0.4463(4) 0.0674(4) 0.8162(3) 0.0458(9) Uani 1 1 d . .
H14 H 0.4735 0.0507 0.8872 0.055 Uiso 1 1 calc R U
C15 C 0.3275(4) 0.0461(4) 0.7819(4) 0.0602(12) Uani 1 1 d . .
H15 H 0.2601 0.0143 0.8258 0.072 Uiso 1 1 calc R U
C16 C 0.3249(4) 0.0798(4) 0.6708(4) 0.0611(12) Uani 1 1 d . .
H16 H 0.2557 0.0737 0.6277 0.073 Uiso 1 1 calc R U
C17 C 0.4406(4) 0.1236(4) 0.6348(3) 0.0485(10) Uani 1 1 d . .
H17 H 0.4634 0.1516 0.5632 0.058 Uiso 1 1 calc R U
C18 C 0.8015(4) -0.0540(4) 0.7176(3) 0.0472(10) Uani 1 1 d . .
C19 C 0.9584(4) -0.0712(5) 0.6668(5) 0.0849(16) Uani 1 1 d . .
H19A H 1.0229 -0.1727 0.6646 0.127 Uiso 1 1 calc R U
H19B H 0.9971 -0.0198 0.7104 0.127 Uiso 1 1 calc R U
H19C H 0.9547 -0.0321 0.5934 0.127 Uiso 1 1 calc R U
C20 C 0.8105(5) -0.1000(4) 0.8404(4) 0.0690(13) Uani 1 1 d . .
H20A H 0.8779 -0.2000 0.8451 0.103 Uiso 1 1 calc R U
H20B H 0.7122 -0.0889 0.8755 0.103 Uiso 1 1 calc R U
H20C H 0.8469 -0.0395 0.8766 0.103 Uiso 1 1 calc R U
C21 C 0.7545(4) -0.1600(4) 0.6620(3) 0.0553(11) Uani 1 1 d . .
H21A H 0.7522 -0.1370 0.5850 0.083 Uiso 1 1 calc R U
H21B H 0.6563 -0.1521 0.6950 0.083 Uiso 1 1 calc R U
H21C H 0.8254 -0.2577 0.6710 0.083 Uiso 1 1 calc R U
C22 C 0.1665(4) 0.4594(4) 0.8180(4) 0.0717(14) Uani 1 1 d . .
H22A H 0.1157 0.4080 0.8649 0.108 Uiso 1 1 calc R U
H22B H 0.1246 0.4823 0.7495 0.108 Uiso 1 1 calc R U
H22C H 0.1539 0.5478 0.8532 0.108 Uiso 1 1 calc R U

loop_
_atom_site_aniso_label
_atom_site_aniso_U_11
_atom_site_aniso_U_22
_atom_site_aniso_U_33
_atom_site_aniso_U_23
_atom_site_aniso_U_13
_atom_site_aniso_U_12
Zn1 0.0365(3) 0.0348(2) 0.0668(3) -0.0068(2) -0.0067(2) -0.01238(19)
N1 0.050(2) 0.0345(16) 0.043(2) -0.0005(14) -0.0027(15) -0.0216(15)
N2 0.0441(19) 0.0350(16) 0.044(2) 0.0046(14) -0.0136(15) -0.0179(14)
N3 0.0379(17) 0.0279(15) 0.0488(19) 0.0010(13) -0.0121(14) -0.0098(13)
N4 0.0357(17) 0.0313(15) 0.0449(18) 0.0035(13) -0.0111(14) -0.0152(13)
C1 0.062(3) 0.044(2) 0.053(3) 0.0109(19) -0.024(2) -0.029(2)
C2 0.087(3) 0.061(3) 0.042(3) 0.012(2) -0.024(2) -0.043(3)
C3 0.080(3) 0.037(2) 0.043(3) 0.0008(18) -0.002(2) -0.034(2)
C4 0.070(3) 0.081(3) 0.083(4) 0.016(3) -0.044(3) -0.039(3)
C5 0.104(4) 0.059(3) 0.058(3) -0.011(2) 0.013(3) -0.046(3)
C6 0.053(2) 0.043(2) 0.042(2) -0.0007(17) -0.0075(19) -0.0303(19)
C7 0.065(3) 0.039(2) 0.045(2) 0.0081(17) -0.011(2) -0.028(2)
C8 0.057(2) 0.0290(18) 0.041(2) -0.0024(16) -0.0161(19) -0.0149(18)
C9 0.055(3) 0.067(3) 0.081(3) 0.009(2) -0.004(2) -0.037(2)
C10 0.063(3) 0.034(2) 0.066(3) 0.0027(19) -0.024(2) -0.004(2)
C11 0.0329(19) 0.0327(18) 0.040(2) 0.0031(15) -0.0070(16) -0.0138(15)
C12 0.040(2) 0.0330(18) 0.049(2) -0.0013(16) -0.0095(18) -0.0145(16)
C13 0.0315(19) 0.0279(17) 0.050(2) -0.0015(16) -0.0092(17) -0.0118(15)
C14 0.044(2) 0.038(2) 0.056(3) 0.0008(18) -0.0063(19) -0.0160(18)
C15 0.045(2) 0.046(2) 0.095(4) -0.006(2) 0.003(2) -0.027(2)
C16 0.047(3) 0.053(2) 0.092(4) -0.008(2) -0.026(2) -0.022(2)
C17 0.051(2) 0.036(2) 0.059(3) 0.0035(18) -0.020(2) -0.0132(18)
C18 0.037(2) 0.035(2) 0.067(3) -0.0040(18) -0.0059(19) -0.0110(17)
C19 0.038(3) 0.052(3) 0.148(5) -0.016(3) 0.008(3) -0.003(2)
C20 0.086(3) 0.042(2) 0.085(4) 0.013(2) -0.044(3) -0.023(2)
C21 0.059(3) 0.033(2) 0.070(3) -0.0081(19) -0.008(2) -0.0126(19)
C22 0.046(3) 0.054(3) 0.117(4) -0.014(3) -0.009(3) -0.020(2)

loop_
_atom_type_symbol
_atom_type_description
_atom_type_scat_dispersion_real
_atom_type_scat_dispersion_imag
_atom_type_scat_source
C C 0.0033 0.0016 'International Tables Vol C Tables 4.2.6.8 and 6.1.1.4'
H H 0.0000 0.0000 'International Tables Vol C Tables 4.2.6.8 and 6.1.1.4'
N N 0.0061 0.0033 'International Tables Vol C Tables 4.2.6.8 and 6.1.1.4'
Zn Zn 0.2839 1.4301 'International Tables Vol C Tables 4.2.6.8 and 6.1.1.4'

loop_
_geom_angle_atom_site_label_1
_geom_angle_atom_site_label_2
_geom_angle_atom_site_label_3
_geom_angle
C22 Zn1 N1 123.06(17)
C22 Zn1 N3 116.89(15)
N1 Zn1 N3 83.54(11)
C22 Zn1 C13 137.81(15)
N1 Zn1 C13 87.56(12)
N3 Zn1 C13 92.70(11)
C22 Zn1 C14 115.41(15)
N1 Zn1 C14 81.77(11)
N3 Zn1 C14 125.12(11)
C13 Zn1 C14 34.29(12)
C3 N1 N2 105.2(3)
C3 N1 Zn1 138.7(3)
N2 N1 Zn1 115.9(2)
N1 N2 C1 111.4(3)
N1 N2 C11 119.8(3)
C1 N2 C11 128.8(3)
C8 N3 N4 105.5(3)
C8 N3 Zn1 138.9(2)
N4 N3 Zn1 115.60(19)
C6 N4 N3 111.5(3)
C6 N4 C11 129.1(3)
N3 N4 C11 119.4(3)
C2 C1 N2 105.5(4)
C2 C1 C4 131.4(4)
N2 C1 C4 123.0(4)
C1 C2 C3 107.7(4)
N1 C3 C2 110.3(4)
N1 C3 C5 120.0(4)
C2 C3 C5 129.8(4)
N4 C6 C7 105.8(3)
N4 C6 C9 123.1(3)
C7 C6 C9 131.1(3)
C6 C7 C8 107.4(3)
N3 C8 C7 109.8(3)
N3 C8 C10 121.1(3)
C7 C8 C10 129.1(3)
N4 C11 N2 109.2(3)
N4 C11 C12 110.9(3)
N2 C11 C12 116.5(3)
C13 C12 C18 115.0(3)
C13 C12 C11 117.7(3)
C18 C12 C11 112.9(3)
C14 C13 C17 104.6(3)
C14 C13 C12 129.3(3)
C17 C13 C12 119.7(3)
C14 C13 Zn1 85.6(2)
C17 C13 Zn1 97.4(2)
C12 C13 Zn1 109.91(19)
C15 C14 C13 109.2(4)
C15 C14 Zn1 103.7(3)
C13 C14 Zn1 60.10(17)
C14 C15 C16 108.6(4)
C17 C16 C15 108.9(4)
C16 C17 C13 108.7(4)
C19 C18 C21 108.7(3)
C19 C18 C20 107.3(4)
C21 C18 C20 107.5(3)
C19 C18 C12 112.2(3)
C21 C18 C12 109.2(3)
C20 C18 C12 111.8(3)

loop_
_geom_bond_atom_site_label_1
_geom_bond_atom_site_label_2
_geom_bond_distance
Zn1 C22 1.953(4)
Zn1 N1 2.142(3)
Zn1 N3 2.169(3)
Zn1 C13 2.191(3)
Zn1 C14 2.520(3)
N1 C3 1.331(4)
N1 N2 1.362(4)
N2 C1 1.372(4)
N2 C11 1.453(4)
N3 C8 1.335(4)
N3 N4 1.365(4)
N4 C6 1.359(4)
N4 C11 1.450(4)
C1 C2 1.352(6)
C1 C4 1.486(5)
C2 C3 1.387(5)
C3 C5 1.502(6)
C6 C7 1.362(5)
C6 C9 1.486(5)
C7 C8 1.391(5)
C8 C10 1.492(5)
C11 C12 1.559(4)
C12 C13 1.524(4)
C12 C18 1.546(5)
C13 C14 1.424(5)
C13 C17 1.440(5)
C14 C15 1.373(5)
C15 C16 1.386(6)
C16 C17 1.369(5)
C18 C19 1.514(5)
C18 C21 1.525(5)
C18 C20 1.553(6)
